data_4134000
loop_
_publ_author_name
'Romero-Arenas, Antonio'
'Hornillos, Valent\'in'
'Iglesias-Sig\"uenza, Javier'
'Fern\'andez, Rosario'
'L\'opez-Serrano, Joaqu\'in'
'Ros, Abel'
'Lassaletta, Jos\'e M'

_publ_section_title
;
 Ir-Catalyzed Atroposelective Desymmetrization of Heterobiaryls:
 Hydroarylation of Vinyl Ethers and Bicycloalkenes.
;
_journal_name_full 'Journal of the American Chemical Society'
_journal_paper_doi 10.1021/jacs.9b12858
_journal_year 2020
_chemical_formula_sum 'C23 H19 N O'
_chemical_formula_weight 325.39
_space_group_crystal_system hexagonal
_space_group_IT_number 170
_space_group_name_Hall 'P 65'
_space_group_name_H-M_alt 'P 65'
_atom_sites_solution_hydrogens mixed
_audit_creation_method SHELXL-2018/1
_cell_angle_alpha 90
_cell_angle_beta 90
_cell_angle_gamma 120
_cell_formula_units_Z 12
_cell_length_a 9.4573(2)
_cell_length_b 9.4573(2)
_cell_length_c 66.220(2)
_cell_measurement_reflns_used 9608
_cell_measurement_temperature 273(2)
_cell_measurement_theta_max 65.20
_cell_measurement_theta_min 4.01
_cell_volume 5129.3(2)
_computing_cell_refinement 'Bruker SAINT'
_computing_data_collection 'Bruker APEX2'
_computing_data_reduction 'Bruker SAINT'
_computing_molecular_graphics 'Bruker SHELXTL'
_computing_publication_material 'Bruker SHELXTL'
_computing_structure_refinement 'SHELXL-2018/1 (Sheldrick, 2018)'
_computing_structure_solution 'SHELXS-97 (Sheldrick, 2008)'
_diffrn_ambient_temperature 273(2)
_diffrn_measured_fraction_theta_full 0.968
_diffrn_measured_fraction_theta_max 0.968
_diffrn_measurement_device_type 'Bruker APEX-II CCD'
_diffrn_measurement_method '\f and \w scans'
_diffrn_radiation_type CuK\a
_diffrn_radiation_wavelength 1.54178
_diffrn_reflns_av_R_equivalents 0.0411
_diffrn_reflns_av_unetI/netI 0.0237
_diffrn_reflns_Laue_measured_fraction_full 0.968
_diffrn_reflns_Laue_measured_fraction_max 0.968
_diffrn_reflns_limit_h_max 10
_diffrn_reflns_limit_h_min -10
_diffrn_reflns_limit_k_max 10
_diffrn_reflns_limit_k_min -10
_diffrn_reflns_limit_l_max 77
_diffrn_reflns_limit_l_min -60
_diffrn_reflns_number 46704
_diffrn_reflns_point_group_measured_fraction_full 0.803
_diffrn_reflns_point_group_measured_fraction_max 0.803
_diffrn_reflns_theta_full 65.265
_diffrn_reflns_theta_max 65.265
_diffrn_reflns_theta_min 4.005
_exptl_absorpt_coefficient_mu 0.598
_exptl_absorpt_correction_T_max 0.7526
_exptl_absorpt_correction_T_min 0.5857
_exptl_absorpt_correction_type multi-scan
_exptl_absorpt_process_details
; 
 SADABS, Bruker (2006). APEX 2. Version 2.1. Bruker Analytical
 X-ray Solutions, Madison, Wisconsin, USA. 
;
_exptl_crystal_colour colourless
_exptl_crystal_density_diffrn 1.264
_exptl_crystal_description Prism
_exptl_crystal_F_000 2064
_exptl_crystal_size_max 0.280
_exptl_crystal_size_mid 0.220
_exptl_crystal_size_min 0.060
_refine_diff_density_max 0.310
_refine_diff_density_min -0.190
_refine_diff_density_rms 0.037
_refine_ls_abs_structure_details
; 
 Flack x determined using 1783 quotients [(I+)-(I-)]/[(I+)+(I-)] 
 (Parsons, Flack and Wagner, Acta Cryst. B69 (2013) 249-259). 
;
_refine_ls_abs_structure_Flack 0.15(6)
_refine_ls_extinction_method none
_refine_ls_goodness_of_fit_ref 0.983
_refine_ls_hydrogen_treatment mixed
_refine_ls_matrix_type full
_refine_ls_number_parameters 456
_refine_ls_number_reflns 4701
_refine_ls_number_restraints 3
_refine_ls_restrained_S_all 0.984
_refine_ls_R_factor_all 0.0344
_refine_ls_R_factor_gt 0.0335
_refine_ls_shift/su_max 0.003
_refine_ls_shift/su_mean 0.001
_refine_ls_structure_factor_coef Fsqd
_refine_ls_weighting_details 'w=1/[\s^2^(Fo^2^)+(0.1000P)^2^+0.2200P] where P=(Fo^2^+2Fc^2^)/3'
_refine_ls_weighting_scheme calc
_refine_ls_wR_factor_gt 0.1044
_refine_ls_wR_factor_ref 0.1048
_reflns_Friedel_coverage 0.643
_reflns_Friedel_fraction_full 0.635
_reflns_Friedel_fraction_max 0.635
_reflns_number_gt 4656
_reflns_number_total 4701
_reflns_threshold_expression 'I > 2\s(I)'
_cod_data_source_file ja9b12858_si_011.cif
_cod_data_source_block igl7118a
_cod_original_cell_volume 5129.2(3)
_cod_database_code 4134000
_shelx_shelxl_version_number 2018/1
_shelx_space_group_comment
; 
The symmetry employed for this shelxl refinement is uniquely defined 
by the following loop, which should always be used as a source of 
symmetry information in preference to the above space-group names. 
They are only intended as comments. 
;
_shelx_estimated_absorpt_t_min 0.850
_shelx_estimated_absorpt_t_max 0.965

loop_
_space_group_symop_operation_xyz
'x, y, z'
'-y, x-y, z+2/3'
'-x+y, -x, z+1/3'
'-x, -y, z+1/2'
'y, -x+y, z+1/6'
'x-y, x, z+5/6'

loop_
_atom_site_label
_atom_site_type_symbol
_atom_site_fract_x
_atom_site_fract_y
_atom_site_fract_z
_atom_site_U_iso_or_equiv
_atom_site_adp_type
_atom_site_occupancy
_atom_site_site_symmetry_order
_atom_site_calc_flag
_atom_site_refinement_flags_posn
_atom_site_refinement_flags_adp
_atom_site_refinement_flags_occupancy
_atom_site_disorder_assembly
_atom_site_disorder_group
O1 O 0.5067(2) 0.0871(2) 0.01933(4) 0.0407(5) Uani 1 1 d . . . A 4
N1 N 0.9091(3) 0.0636(3) -0.01391(3) 0.0277(5) Uani 1 1 d . . . A 4
C1 C 1.0017(4) 0.1447(3) -0.03038(4) 0.0327(6) Uani 1 1 d . . . A 4
H1 H 0.965915 0.098108 -0.043064 0.039 Uiso 1 1 calc R U . A 4
C2 C 1.1443(4) 0.2909(4) -0.02914(5) 0.0345(6) Uani 1 1 d . . . A 4
H2 H 1.203995 0.340582 -0.040750 0.041 Uiso 1 1 calc R U . A 4
C3 C 1.2001(3) 0.3656(3) -0.01021(4) 0.0303(6) Uani 1 1 d . . . A 4
C4 C 1.3440(4) 0.5185(4) -0.00746(5) 0.0408(7) Uani 1 1 d . . . A 4
H4 H 1.407598 0.573744 -0.018606 0.049 Uiso 1 1 calc R U . A 4
C5 C 1.3907(4) 0.5856(4) 0.01122(6) 0.0446(8) Uani 1 1 d . . . A 4
H5 H 1.485891 0.685744 0.012735 0.054 Uiso 1 1 calc R U . A 4
C6 C 1.2959(4) 0.5047(4) 0.02831(5) 0.0380(7) Uani 1 1 d . . . A 4
H6 H 1.328265 0.552262 0.040998 0.046 Uiso 1 1 calc R U . A 4
C7 C 1.1564(3) 0.3563(3) 0.02635(4) 0.0281(6) Uani 1 1 d . . . A 4
H7 H 1.095339 0.303105 0.037737 0.034 Uiso 1 1 calc R U . A 4
C8 C 1.1048(3) 0.2836(3) 0.00715(4) 0.0234(5) Uani 1 1 d . . . A 4
C9 C 0.9593(3) 0.1300(3) 0.00404(4) 0.0227(5) Uani 1 1 d . . . A 4
C10 C 0.8592(3) 0.0307(3) 0.02175(4) 0.0232(5) Uani 1 1 d . . . A 4
C11 C 0.9092(3) -0.0723(3) 0.03154(4) 0.0243(5) Uani 1 1 d . . . A 4
C12 C 1.0534(3) -0.0737(3) 0.02602(4) 0.0274(6) Uani 1 1 d . . . A 4
H12 H 1.116134 -0.008991 0.015327 0.033 Uiso 1 1 calc R U . A 4
C13 C 1.1023(4) -0.1686(3) 0.03614(4) 0.0312(6) Uani 1 1 d . . . A 4
H13 H 1.198387 -0.166164 0.032452 0.037 Uiso 1 1 calc R U . A 4
C14 C 1.0070(4) -0.2695(3) 0.05212(5) 0.0355(7) Uani 1 1 d . . . A 4
H14 H 1.040143 -0.334286 0.058857 0.043 Uiso 1 1 calc R U . A 4
C15 C 0.8661(4) -0.2733(3) 0.05782(5) 0.0337(6) Uani 1 1 d . . . A 4
H15 H 0.804071 -0.340941 0.068361 0.040 Uiso 1 1 calc R U . A 4
C16 C 0.8138(3) -0.1748(3) 0.04777(4) 0.0278(6) Uani 1 1 d . . . A 4
C17 C 0.6727(3) -0.1694(3) 0.05373(4) 0.0307(6) Uani 1 1 d . . . A 4
H17 H 0.607611 -0.237041 0.064092 0.037 Uiso 1 1 calc R U . A 4
C18 C 0.6307(3) -0.0666(3) 0.04451(4) 0.0297(6) Uani 1 1 d . . . A 4
H18 H 0.538422 -0.064251 0.048902 0.036 Uiso 1 1 calc R U . A 4
C19 C 0.7242(3) 0.0369(3) 0.02840(4) 0.0252(5) Uani 1 1 d . . . A 4
C20 C 0.6798(3) 0.1566(3) 0.01992(4) 0.0258(5) Uani 1 1 d . . . A 4
H20 H 0.724584 0.188433 0.006261 0.031 Uiso 1 1 calc R U . A 4
C21 C 0.7378(3) 0.3101(3) 0.03305(4) 0.0296(6) Uani 1 1 d . . . A 4
H21A H 0.734295 0.284312 0.047285 0.036 Uiso 1 1 calc R U . A 4
H21B H 0.848031 0.393363 0.029511 0.036 Uiso 1 1 calc R U . A 4
C22 C 0.6153(3) 0.3659(3) 0.02807(5) 0.0329(6) Uani 1 1 d . . . A 4
H22A H 0.577183 0.392861 0.040287 0.039 Uiso 1 1 calc R U . A 4
H22B H 0.664193 0.460890 0.019316 0.039 Uiso 1 1 calc R U . A 4
C23 C 0.4776(4) 0.2229(5) 0.01756(7) 0.0554(10) Uani 1 1 d . . . A 4
H23A H 0.374278 0.195992 0.023792 0.066 Uiso 1 1 calc R U . A 4
H23B H 0.473824 0.248446 0.003453 0.066 Uiso 1 1 calc R U . A 4
N2 N 0.4096(2) 0.8292(2) 0.08998(3) 0.0231(5) Uani 1 1 d . . . B 4
C24 C 0.5378(3) 0.9774(3) 0.09602(4) 0.0271(6) Uani 1 1 d . . . B 4
H24 H 0.566366 1.067340 0.087774 0.033 Uiso 1 1 calc R U . B 4
C25 C 0.6249(3) 1.0010(3) 0.11312(4) 0.0260(5) Uani 1 1 d . . . B 4
H25 H 0.711431 1.104234 0.116171 0.031 Uiso 1 1 calc R U . B 4
C26 C 0.5848(3) 0.8698(3) 0.12632(4) 0.0233(5) Uani 1 1 d . . . B 4
C27 C 0.6697(3) 0.8836(3) 0.14446(4) 0.0272(6) Uani 1 1 d . . . B 4
H27 H 0.756443 0.984319 0.148337 0.033 Uiso 1 1 calc R U . B 4
C28 C 0.6251(3) 0.7503(4) 0.15621(4) 0.0304(6) Uani 1 1 d . . . B 4
H28 H 0.682219 0.760096 0.168047 0.036 Uiso 1 1 calc R U . B 4
C29 C 0.4924(3) 0.5965(3) 0.15063(4) 0.0256(5) Uani 1 1 d . . . B 4
H29 H 0.462849 0.506371 0.158875 0.031 Uiso 1 1 calc R U . B 4
C30 C 0.4077(3) 0.5791(3) 0.13332(4) 0.0225(5) Uani 1 1 d . . . B 4
H30 H 0.320486 0.477426 0.129836 0.027 Uiso 1 1 calc R U . B 4
C31 C 0.4519(3) 0.7150(3) 0.12064(4) 0.0179(5) Uani 1 1 d . . . B 4
C32 C 0.3713(3) 0.7041(3) 0.10201(4) 0.0193(5) Uani 1 1 d . . . B 4
C33 C 0.2334(3) 0.5409(3) 0.09515(3) 0.0196(5) Uani 1 1 d . . . B 4
C34 C 0.2709(3) 0.4223(3) 0.08770(3) 0.0189(5) Uani 1 1 d . . . B 4
C35 C 0.4314(3) 0.4478(3) 0.08704(4) 0.0205(5) Uani 1 1 d . . . B 4
H35 H 0.518033 0.548011 0.091095 0.025 Uiso 1 1 calc R U . B 4
C36 C 0.4621(3) 0.3280(3) 0.08054(4) 0.0250(5) Uani 1 1 d . . . B 4
H36 H 0.568556 0.347172 0.080421 0.030 Uiso 1 1 calc R U . B 4
C37 C 0.3325(3) 0.1755(3) 0.07402(4) 0.0301(6) Uani 1 1 d . . . B 4
H37 H 0.353548 0.094549 0.069596 0.036 Uiso 1 1 calc R U . B 4
C38 C 0.1763(3) 0.1479(3) 0.07427(4) 0.0273(5) Uani 1 1 d . . . B 4
H38 H 0.091642 0.047718 0.069886 0.033 Uiso 1 1 calc R U . B 4
C39 C 0.1405(3) 0.2676(3) 0.08102(4) 0.0217(5) Uani 1 1 d . . . B 4
C40 C -0.0204(3) 0.2400(3) 0.08148(4) 0.0256(5) Uani 1 1 d . . . B 4
H40 H -0.105752 0.141592 0.076725 0.031 Uiso 1 1 calc R U . B 4
C41 C -0.0525(3) 0.3565(3) 0.08886(4) 0.0258(5) Uani 1 1 d . . . B 4
H41 H -0.159658 0.335453 0.089128 0.031 Uiso 1 1 calc R U . B 4
C42 C 0.0738(3) 0.5077(3) 0.09606(4) 0.0220(5) Uani 1 1 d . . . B 4
C43 C 0.0333(3) 0.6289(3) 0.10573(4) 0.0287(6) Uani 1 1 d . . . B 4
H43 H 0.097521 0.735126 0.099121 0.034 Uiso 1 1 calc R U . B 4
C44 C 0.0622(4) 0.6509(5) 0.12847(5) 0.0519(10) Uani 1 1 d . . . B 4
H44A H 0.063536 0.557586 0.134327 0.062 Uiso 1 1 calc R U . B 4
H44B H 0.165290 0.748570 0.131393 0.062 Uiso 1 1 calc R U . B 4
O2A O -0.1374(2) 0.5743(2) 0.10314(3) 0.0303(4) Uani 0.642(13) 1 d D . P B 4
C45A C -0.0789(4) 0.6657(4) 0.13673(5) 0.0441(8) Uani 0.642(13) 1 d D . P B 4
H45A H -0.040335 0.768329 0.143810 0.053 Uiso 0.642(13) 1 calc R U P B 4
H45B H -0.145082 0.576391 0.145848 0.053 Uiso 0.642(13) 1 calc R U P B 4
C46A C -0.1740(7) 0.6582(9) 0.11798(9) 0.050(2) Uani 0.642(13) 1 d D . P B 4
H46A H -0.290189 0.600848 0.120817 0.059 Uiso 0.642(13) 1 calc R U P B 4
H46B H -0.142146 0.767545 0.113373 0.059 Uiso 0.642(13) 1 calc R U P B 4
O2B O -0.1374(2) 0.5743(2) 0.10314(3) 0.0303(4) Uani 0.358(13) 1 d D . P B 2
C45B C -0.0789(4) 0.6657(4) 0.13673(5) 0.0441(8) Uani 0.358(13) 1 d D . P B 2
H45C H -0.0403(4) 0.7683(4) 0.14381(5) 0.053 Uiso 0.358(13) 1 d . U P B 2
H45D H -0.1451(4) 0.5764(4) 0.14585(5) 0.053 Uiso 0.358(13) 1 d . U P B 2
C46B C -0.2174(11) 0.5441(15) 0.12206(15) 0.044(3) Uiso 0.358(13) 1 d D . P B 2
H46C H -0.259499 0.431769 0.126260 0.053 Uiso 0.358(13) 1 calc R U P B 2
H46D H -0.306699 0.566719 0.121537 0.053 Uiso 0.358(13) 1 calc R U P B 2

loop_
_atom_site_aniso_label
_atom_site_aniso_U_11
_atom_site_aniso_U_22
_atom_site_aniso_U_33
_atom_site_aniso_U_23
_atom_site_aniso_U_13
_atom_site_aniso_U_12
O1 0.0294(10) 0.0323(10) 0.0583(15) -0.0073(10) -0.0124(9) 0.0139(8)
N1 0.0430(12) 0.0300(11) 0.0201(11) -0.0011(9) -0.0012(9) 0.0256(10)
C1 0.0517(17) 0.0412(15) 0.0195(14) -0.0003(11) -0.0008(12) 0.0341(14)
C2 0.0460(16) 0.0435(16) 0.0248(14) 0.0091(12) 0.0127(12) 0.0305(14)
C3 0.0351(14) 0.0356(14) 0.0262(15) 0.0078(11) 0.0108(11) 0.0222(13)
C4 0.0323(15) 0.0400(16) 0.0435(19) 0.0145(14) 0.0152(13) 0.0132(13)
C5 0.0312(15) 0.0358(15) 0.050(2) 0.0036(14) 0.0048(14) 0.0039(12)
C6 0.0319(14) 0.0360(15) 0.0365(17) -0.0041(12) -0.0004(12) 0.0096(12)
C7 0.0298(13) 0.0267(13) 0.0256(14) 0.0036(10) 0.0046(11) 0.0123(11)
C8 0.0261(12) 0.0255(12) 0.0222(13) 0.0052(10) 0.0048(10) 0.0157(10)
C9 0.0283(12) 0.0228(12) 0.0224(13) 0.0020(10) -0.0006(10) 0.0168(11)
C10 0.0286(12) 0.0188(11) 0.0193(12) -0.0041(9) -0.0053(10) 0.0097(10)
C11 0.0309(13) 0.0170(11) 0.0202(13) -0.0064(9) -0.0072(10) 0.0082(10)
C12 0.0369(14) 0.0224(12) 0.0211(13) -0.0055(10) -0.0063(11) 0.0136(10)
C13 0.0422(15) 0.0277(13) 0.0292(14) -0.0109(11) -0.0150(12) 0.0215(12)
C14 0.0517(17) 0.0217(12) 0.0331(15) -0.0038(11) -0.0171(13) 0.0183(12)
C15 0.0448(16) 0.0211(12) 0.0266(14) 0.0003(11) -0.0080(12) 0.0101(12)
C16 0.0336(14) 0.0166(11) 0.0238(13) -0.0039(10) -0.0103(11) 0.0053(10)
C17 0.0306(13) 0.0222(12) 0.0243(13) 0.0021(10) -0.0003(11) 0.0018(11)
C18 0.0263(13) 0.0277(13) 0.0251(14) -0.0011(10) -0.0006(10) 0.0059(11)
C19 0.0266(13) 0.0208(12) 0.0214(12) -0.0040(10) -0.0034(10) 0.0068(10)
C20 0.0228(12) 0.0279(13) 0.0249(13) -0.0029(10) -0.0004(10) 0.0114(10)
C21 0.0341(14) 0.0269(13) 0.0287(14) -0.0029(11) -0.0025(11) 0.0159(11)
C22 0.0361(14) 0.0318(14) 0.0328(16) 0.0025(11) 0.0083(12) 0.0186(12)
C23 0.0530(19) 0.055(2) 0.076(3) -0.0241(18) -0.0288(19) 0.0400(17)
N2 0.0224(10) 0.0209(10) 0.0245(12) 0.0031(8) 0.0013(8) 0.0096(8)
C24 0.0242(12) 0.0190(12) 0.0349(15) 0.0037(11) 0.0039(11) 0.0083(10)
C25 0.0208(11) 0.0163(11) 0.0343(14) -0.0043(10) 0.0021(10) 0.0043(9)
C26 0.0174(11) 0.0235(12) 0.0277(13) -0.0031(10) 0.0023(10) 0.0093(10)
C27 0.0172(11) 0.0305(13) 0.0298(14) -0.0098(11) -0.0029(10) 0.0088(10)
C28 0.0230(12) 0.0464(15) 0.0216(13) -0.0069(12) -0.0058(10) 0.0173(12)
C29 0.0283(12) 0.0295(13) 0.0223(13) 0.0026(10) 0.0025(10) 0.0169(11)
C30 0.0206(11) 0.0230(11) 0.0238(13) 0.0002(10) 0.0039(10) 0.0107(10)
C31 0.0144(11) 0.0208(11) 0.0190(12) -0.0013(9) 0.0012(8) 0.0092(9)
C32 0.0165(11) 0.0185(12) 0.0219(13) 0.0005(9) 0.0025(9) 0.0080(10)
C33 0.0192(11) 0.0212(11) 0.0146(11) 0.0030(9) 0.0004(9) 0.0071(10)
C34 0.0214(11) 0.0187(11) 0.0116(11) 0.0008(9) 0.0000(9) 0.0064(9)
C35 0.0198(11) 0.0202(11) 0.0186(12) 0.0004(9) 0.0011(9) 0.0077(9)
C36 0.0246(12) 0.0288(13) 0.0253(13) -0.0040(10) -0.0021(10) 0.0162(11)
C37 0.0352(14) 0.0287(13) 0.0310(15) -0.0086(11) -0.0060(11) 0.0195(12)
C38 0.0303(13) 0.0213(12) 0.0248(13) -0.0066(10) -0.0090(10) 0.0088(10)
C39 0.0222(12) 0.0230(12) 0.0150(11) -0.0009(9) -0.0015(9) 0.0077(10)
C40 0.0227(12) 0.0225(12) 0.0217(12) -0.0025(10) -0.0021(9) 0.0039(10)
C41 0.0185(12) 0.0289(12) 0.0260(13) 0.0023(10) 0.0010(10) 0.0088(10)
C42 0.0193(12) 0.0236(12) 0.0179(12) 0.0010(10) -0.0009(9) 0.0068(10)
C43 0.0183(12) 0.0326(14) 0.0321(14) -0.0104(11) -0.0037(11) 0.0105(10)
C44 0.0414(17) 0.093(3) 0.0377(19) -0.0303(18) -0.0163(14) 0.0464(19)
O2A 0.0223(9) 0.0446(11) 0.0261(9) -0.0036(8) 0.0005(7) 0.0184(8)
C45A 0.0366(16) 0.067(2) 0.0373(18) -0.0139(15) -0.0055(14) 0.0321(15)
C46A 0.040(3) 0.092(5) 0.038(3) -0.026(3) -0.007(2) 0.048(3)
O2B 0.0223(9) 0.0446(11) 0.0261(9) -0.0036(8) 0.0005(7) 0.0184(8)
C45B 0.0366(16) 0.067(2) 0.0373(18) -0.0139(15) -0.0055(14) 0.0321(15)

loop_
_atom_type_symbol
_atom_type_description
_atom_type_scat_dispersion_real
_atom_type_scat_dispersion_imag
_atom_type_scat_source
C C 0.0181 0.0091 'International Tables Vol C Tables 4.2.6.8 and 6.1.1.4'
H H 0.0000 0.0000 'International Tables Vol C Tables 4.2.6.8 and 6.1.1.4'
N N 0.0311 0.0180 'International Tables Vol C Tables 4.2.6.8 and 6.1.1.4'
O O 0.0492 0.0322 'International Tables Vol C Tables 4.2.6.8 and 6.1.1.4'

loop_
_geom_angle_atom_site_label_1
_geom_angle_atom_site_label_2
_geom_angle_atom_site_label_3
_geom_angle
C20 O1 C23 106.1(2)
C9 N1 C1 118.3(2)
N1 C1 C2 123.3(3)
N1 C1 H1 118.3
C2 C1 H1 118.3
C1 C2 C3 119.6(3)
C1 C2 H2 120.2
C3 C2 H2 120.2
C2 C3 C4 123.7(3)
C2 C3 C8 118.0(3)
C4 C3 C8 118.3(3)
C5 C4 C3 121.0(3)
C5 C4 H4 119.5
C3 C4 H4 119.5
C4 C5 C6 120.5(3)
C4 C5 H5 119.7
C6 C5 H5 119.7
C7 C6 C5 120.4(3)
C7 C6 H6 119.8
C5 C6 H6 119.8
C6 C7 C8 120.4(3)
C6 C7 H7 119.8
C8 C7 H7 119.8
C7 C8 C3 119.4(2)
C7 C8 C9 123.2(2)
C3 C8 C9 117.4(2)
N1 C9 C8 123.3(2)
N1 C9 C10 116.2(2)
C8 C9 C10 120.4(2)
C19 C10 C11 120.8(2)
C19 C10 C9 121.9(2)
C11 C10 C9 117.3(2)
C12 C11 C16 118.2(2)
C12 C11 C10 122.4(2)
C16 C11 C10 119.4(2)
C13 C12 C11 121.3(3)
C13 C12 H12 119.3
C11 C12 H12 119.3
C12 C13 C14 120.0(3)
C12 C13 H13 120.0
C14 C13 H13 120.0
C15 C14 C13 120.7(2)
C15 C14 H14 119.7
C13 C14 H14 119.7
C14 C15 C16 120.5(3)
C14 C15 H15 119.8
C16 C15 H15 119.8
C17 C16 C15 122.4(3)
C17 C16 C11 118.2(2)
C15 C16 C11 119.3(3)
C18 C17 C16 121.1(3)
C18 C17 H17 119.5
C16 C17 H17 119.5
C17 C18 C19 121.6(3)
C17 C18 H18 119.2
C19 C18 H18 119.2
C10 C19 C18 118.8(2)
C10 C19 C20 121.8(2)
C18 C19 C20 119.3(2)
O1 C20 C19 110.6(2)
O1 C20 C21 103.6(2)
C19 C20 C21 113.5(2)
O1 C20 H20 109.7
C19 C20 H20 109.7
C21 C20 H20 109.7
C22 C21 C20 103.3(2)
C22 C21 H21A 111.1
C20 C21 H21A 111.1
C22 C21 H21B 111.1
C20 C21 H21B 111.1
H21A C21 H21B 109.1
C23 C22 C21 104.8(2)
C23 C22 H22A 110.8
C21 C22 H22A 110.8
C23 C22 H22B 110.8
C21 C22 H22B 110.8
H22A C22 H22B 108.9
O1 C23 C22 107.4(2)
O1 C23 H23A 110.2
C22 C23 H23A 110.2
O1 C23 H23B 110.2
C22 C23 H23B 110.2
H23A C23 H23B 108.5
C32 N2 C24 116.4(2)
C25 C24 N2 124.4(2)
C25 C24 H24 117.8
N2 C24 H24 117.8
C24 C25 C26 120.1(2)
C24 C25 H25 119.9
C26 C25 H25 119.9
C25 C26 C27 123.8(2)
C25 C26 C31 117.0(2)
C27 C26 C31 119.2(2)
C28 C27 C26 120.2(2)
C28 C27 H27 119.9
C26 C27 H27 119.9
C27 C28 C29 120.6(2)
C27 C28 H28 119.7
C29 C28 H28 119.7
C30 C29 C28 120.7(2)
C30 C29 H29 119.6
C28 C29 H29 119.6
C29 C30 C31 120.2(2)
C29 C30 H30 119.9
C31 C30 H30 119.9
C30 C31 C26 119.1(2)
C30 C31 C32 123.0(2)
C26 C31 C32 117.9(2)
N2 C32 C31 124.1(2)
N2 C32 C33 116.4(2)
C31 C32 C33 119.4(2)
C42 C33 C34 120.7(2)
C42 C33 C32 120.5(2)
C34 C33 C32 118.8(2)
C35 C34 C33 123.1(2)
C35 C34 C39 117.9(2)
C33 C34 C39 119.0(2)
C36 C35 C34 121.4(2)
C36 C35 H35 119.3
C34 C35 H35 119.3
C35 C36 C37 120.3(2)
C35 C36 H36 119.8
C37 C36 H36 119.8
C38 C37 C36 119.6(2)
C38 C37 H37 120.2
C36 C37 H37 120.2
C37 C38 C39 121.5(2)
C37 C38 H38 119.2
C39 C38 H38 119.2
C38 C39 C40 122.0(2)
C38 C39 C34 119.2(2)
C40 C39 C34 118.8(2)
C41 C40 C39 120.7(2)
C41 C40 H40 119.6
C39 C40 H40 119.6
C40 C41 C42 121.3(2)
C40 C41 H41 119.4
C42 C41 H41 119.4
C33 C42 C41 119.4(2)
C33 C42 C43 120.4(2)
C41 C42 C43 120.1(2)
O2A C43 C42 109.9(2)
O2A C43 C44 105.0(2)
C42 C43 C44 115.1(2)
O2A C43 H43 108.9
C42 C43 H43 108.9
C44 C43 H43 108.9
C45A C44 C43 105.3(2)
C45A C44 H44A 110.7
C43 C44 H44A 110.7
C45A C44 H44B 110.7
C43 C44 H44B 110.7
H44A C44 H44B 108.8
C46A O2A C43 105.2(3)
C44 C45A C46A 103.3(3)
C44 C45A H45A 111.1
C46A C45A H45A 111.1
C44 C45A H45B 111.1
C46A C45A H45B 111.1
H45A C45A H45B 109.1
O2A C46A C45A 106.9(4)
O2A C46A H46A 110.3
C45A C46A H46A 110.3
O2A C46A H46B 110.3
C45A C46A H46B 110.3
H46A C46A H46B 108.6
C46B C45B H45C 142.1(4)
C46B C45B H45D 79.0(4)
H45C C45B H45D 109.1
O2B C46B C45B 103.5(6)
O2B C46B H46C 111.1
C45B C46B H46C 111.1
O2B C46B H46D 111.1
C45B C46B H46D 111.1
H46C C46B H46D 109.0

loop_
_geom_bond_atom_site_label_1
_geom_bond_atom_site_label_2
_geom_bond_distance
O1 C20 1.428(3)
O1 C23 1.447(4)
N1 C9 1.317(4)
N1 C1 1.369(4)
C1 C2 1.369(5)
C1 H1 0.9300
C2 C3 1.405(4)
C2 H2 0.9300
C3 C4 1.417(4)
C3 C8 1.427(4)
C4 C5 1.359(5)
C4 H4 0.9300
C5 C6 1.408(5)
C5 H5 0.9300
C6 C7 1.369(4)
C6 H6 0.9300
C7 C8 1.411(4)
C7 H7 0.9300
C8 C9 1.431(4)
C9 C10 1.505(4)
C10 C19 1.379(4)
C10 C11 1.433(4)
C11 C12 1.419(4)
C11 C16 1.426(4)
C12 C13 1.372(4)
C12 H12 0.9300
C13 C14 1.408(4)
C13 H13 0.9300
C14 C15 1.368(5)
C14 H14 0.9300
C15 C16 1.420(4)
C15 H15 0.9300
C16 C17 1.417(4)
C17 C18 1.365(4)
C17 H17 0.9300
C18 C19 1.419(4)
C18 H18 0.9300
C19 C20 1.499(4)
C20 C21 1.539(4)
C20 H20 0.9800
C21 C22 1.530(4)
C21 H21A 0.9700
C21 H21B 0.9700
C22 C23 1.499(4)
C22 H22A 0.9700
C22 H22B 0.9700
C23 H23A 0.9700
C23 H23B 0.9700
N2 C32 1.318(3)
N2 C24 1.376(3)
C24 C25 1.352(4)
C24 H24 0.9300
C25 C26 1.406(4)
C25 H25 0.9300
C26 C27 1.414(4)
C26 C31 1.423(3)
C27 C28 1.357(4)
C27 H27 0.9300
C28 C29 1.414(4)
C28 H28 0.9300
C29 C30 1.360(4)
C29 H29 0.9300
C30 C31 1.412(3)
C30 H30 0.9300
C31 C32 1.427(3)
C32 C33 1.509(3)
C33 C42 1.380(4)
C33 C34 1.423(3)
C34 C35 1.413(3)
C34 C39 1.433(3)
C35 C36 1.372(3)
C35 H35 0.9300
C36 C37 1.414(4)
C36 H36 0.9300
C37 C38 1.366(4)
C37 H37 0.9300
C38 C39 1.407(4)
C38 H38 0.9300
C39 C40 1.409(4)
C40 C41 1.371(4)
C40 H40 0.9300
C41 C42 1.411(4)
C41 H41 0.9300
C42 C43 1.520(4)
C43 O2A 1.438(3)
C43 C44 1.526(4)
C43 H43 0.9800
C44 C45A 1.512(4)
C44 H44A 0.9700
C44 H44B 0.9700
O2A C46A 1.411(5)
C45A C46A 1.514(6)
C45A H45A 0.9700
C45A H45B 0.9700
C46A H46A 0.9700
C46A H46B 0.9700
O2B C46B 1.417(10)
C45B C46B 1.574(10)
C45B H45C 0.9700
C45B H45D 0.9700
C46B H46C 0.9700
C46B H46D 0.9700

loop_
_geom_hbond_atom_site_label_D
_geom_hbond_atom_site_label_H
_geom_hbond_atom_site_label_A
_geom_hbond_distance_DH
_geom_hbond_distance_HA
_geom_hbond_distance_DA
_geom_hbond_angle_DHA
_geom_hbond_publ_flag
C43^d H43^d N2^d 0.98 2.69 3.256(3) 117.0 yes
C43^d H43^d N2^d 0.98 2.69 3.256(3) 117.0 yes
C43^d H43^d N2^d 0.98 2.69 3.256(3) 117.0 yes
C43^d H43^d N2^d 0.98 2.69 3.256(3) 117.0 yes
C43^d H43^d N2^d 0.98 2.69 3.256(3) 117.0 yes
C43^d H43^d N2^d 0.98 2.69 3.256(3) 117.0 yes
C43^d H43^d N2^d 0.98 2.69 3.256(3) 117.0 yes

loop_
_geom_torsion_atom_site_label_1
_geom_torsion_atom_site_label_2
_geom_torsion_atom_site_label_3
_geom_torsion_atom_site_label_4
_geom_torsion
C9 N1 C1 C2 0.4(4)
N1 C1 C2 C3 -1.1(4)
C1 C2 C3 C4 -178.5(3)
C1 C2 C3 C8 0.6(4)
C2 C3 C4 C5 179.2(3)
C8 C3 C4 C5 0.0(4)
C3 C4 C5 C6 -0.4(5)
C4 C5 C6 C7 0.7(5)
C5 C6 C7 C8 -0.8(4)
C6 C7 C8 C3 0.5(4)
C6 C7 C8 C9 -179.1(2)
C2 C3 C8 C7 -179.3(2)
C4 C3 C8 C7 -0.1(4)
C2 C3 C8 C9 0.4(3)
C4 C3 C8 C9 179.6(2)
C1 N1 C9 C8 0.7(3)
C1 N1 C9 C10 -176.1(2)
C7 C8 C9 N1 178.5(2)
C3 C8 C9 N1 -1.1(3)
C7 C8 C9 C10 -4.8(4)
C3 C8 C9 C10 175.6(2)
N1 C9 C10 C19 -86.5(3)
C8 C9 C10 C19 96.6(3)
N1 C9 C10 C11 93.2(3)
C8 C9 C10 C11 -83.7(3)
C19 C10 C11 C12 -175.6(2)
C9 C10 C11 C12 4.6(3)
C19 C10 C11 C16 2.8(4)
C9 C10 C11 C16 -177.0(2)
C16 C11 C12 C13 -1.1(3)
C10 C11 C12 C13 177.4(2)
C11 C12 C13 C14 1.2(4)
C12 C13 C14 C15 -0.5(4)
C13 C14 C15 C16 -0.3(4)
C14 C15 C16 C17 -177.2(2)
C14 C15 C16 C11 0.4(4)
C12 C11 C16 C17 177.9(2)
C10 C11 C16 C17 -0.5(3)
C12 C11 C16 C15 0.3(3)
C10 C11 C16 C15 -178.2(2)
C15 C16 C17 C18 176.2(2)
C11 C16 C17 C18 -1.4(4)
C16 C17 C18 C19 1.1(4)
C11 C10 C19 C18 -3.0(4)
C9 C10 C19 C18 176.7(2)
C11 C10 C19 C20 173.3(2)
C9 C10 C19 C20 -7.0(4)
C17 C18 C19 C10 1.1(4)
C17 C18 C19 C20 -175.3(2)
C23 O1 C20 C19 161.4(3)
C23 O1 C20 C21 39.5(3)
C10 C19 C20 O1 146.0(2)
C18 C19 C20 O1 -37.8(3)
C10 C19 C20 C21 -98.1(3)
C18 C19 C20 C21 78.2(3)
O1 C20 C21 C22 -33.0(3)
C19 C20 C21 C22 -153.1(2)
C20 C21 C22 C23 14.6(3)
C20 O1 C23 C22 -30.6(4)
C21 C22 C23 O1 8.5(4)
C32 N2 C24 C25 0.4(4)
N2 C24 C25 C26 -1.2(4)
C24 C25 C26 C27 179.7(2)
C24 C25 C26 C31 0.6(4)
C25 C26 C27 C28 -178.9(2)
C31 C26 C27 C28 0.3(4)
C26 C27 C28 C29 -0.6(4)
C27 C28 C29 C30 0.4(4)
C28 C29 C30 C31 0.2(4)
C29 C30 C31 C26 -0.6(3)
C29 C30 C31 C32 178.1(2)
C25 C26 C31 C30 179.5(2)
C27 C26 C31 C30 0.3(3)
C25 C26 C31 C32 0.8(3)
C27 C26 C31 C32 -178.5(2)
C24 N2 C32 C31 1.1(3)
C24 N2 C32 C33 -178.6(2)
C30 C31 C32 N2 179.6(2)
C26 C31 C32 N2 -1.7(3)
C30 C31 C32 C33 -0.7(3)
C26 C31 C32 C33 178.0(2)
N2 C32 C33 C42 -73.7(3)
C31 C32 C33 C42 106.6(3)
N2 C32 C33 C34 106.1(3)
C31 C32 C33 C34 -73.6(3)
C42 C33 C34 C35 -177.9(2)
C32 C33 C34 C35 2.3(3)
C42 C33 C34 C39 0.3(3)
C32 C33 C34 C39 -179.5(2)
C33 C34 C35 C36 177.2(2)
C39 C34 C35 C36 -1.0(3)
C34 C35 C36 C37 0.9(4)
C35 C36 C37 C38 -0.1(4)
C36 C37 C38 C39 -0.4(4)
C37 C38 C39 C40 -179.5(3)
C37 C38 C39 C34 0.3(4)
C35 C34 C39 C38 0.5(3)
C33 C34 C39 C38 -177.9(2)
C35 C34 C39 C40 -179.8(2)
C33 C34 C39 C40 1.9(3)
C38 C39 C40 C41 177.4(2)
C34 C39 C40 C41 -2.3(4)
C39 C40 C41 C42 0.5(4)
C34 C33 C42 C41 -2.2(4)
C32 C33 C42 C41 177.7(2)
C34 C33 C42 C43 174.6(2)
C32 C33 C42 C43 -5.6(3)
C40 C41 C42 C33 1.8(4)
C40 C41 C42 C43 -175.0(2)
C33 C42 C43 O2A 174.6(2)
C41 C42 C43 O2A -8.7(3)
C33 C42 C43 C44 -67.1(3)
C41 C42 C43 C44 109.6(3)
O2A C43 C44 C45A -19.9(4)
C42 C43 C44 C45A -140.9(3)
C42 C43 O2A C46A 160.3(4)
C44 C43 O2A C46A 36.0(4)
C43 C44 C45A C46A -2.3(5)
C43 O2A C46A C45A -38.3(5)
C44 C45A C46A O2A 24.6(6)
